data_4341388
loop_
_publ_author_name
'Hunter, Seth C.'
'Smith, Brenda A.'
'Hoffmann, Christina M.'
'Wang, Xiaoping'
'Chen, Yu-Sheng'
'McIntyre, Garry J.'
'Xue, Zi-Ling'

_publ_section_title
;
 Intermolecular interactions in solid-state metalloporphyrins and their
 impacts on crystal and molecular structures.
;
_journal_issue 21
_journal_name_full 'Inorganic chemistry'
_journal_page_first 11552
_journal_page_last 11562
_journal_paper_doi 10.1021/ic5015835
_journal_volume 53
_journal_year 2014
_chemical_formula_moiety 'C44 H28 Cl Fe N4'
_chemical_formula_sum 'C44 H28 Cl Fe N4'
_chemical_formula_weight 704.03
_chemical_name_common Fe(TPP)Cl
_chemical_name_systematic
; 
Chloro(meso-tetraphenylporphyrinato)iron(Ill) 
;
_space_group_IT_number 79
_symmetry_cell_setting tetragonal
_symmetry_space_group_name_Hall 'I 4'
_symmetry_space_group_name_H-M 'I 4'
_atom_sites_solution_hydrogens difmap
_atom_sites_solution_primary direct
_atom_sites_solution_secondary difmap
_audit_creation_method SHELXL-97
_cell_angle_alpha 90.00
_cell_angle_beta 90.00
_cell_angle_gamma 90.00
_cell_formula_units_Z 2
_cell_length_a 13.4761(6)
_cell_length_b 13.4761(6)
_cell_length_c 9.6889(6)
_cell_measurement_reflns_used 1045
_cell_measurement_temperature 20(2)
_cell_measurement_theta_max 21.0
_cell_measurement_theta_min 2.5
_cell_volume 1759.56(16)
_computing_structure_refinement 'SHELXL-97 (Sheldrick, 2008)'
_diffrn_ambient_temperature 20(2)
_diffrn_measured_fraction_theta_full 0.987
_diffrn_measured_fraction_theta_max 0.976
_diffrn_measurement_device_type 'image plate detector'
_diffrn_measurement_method Laue
_diffrn_radiation_monochromator 'Gd2O3 doped BaFBr:Eu2+'
_diffrn_radiation_source 'fine-focus sealed tube'
_diffrn_radiation_type neutron
_diffrn_radiation_wavelength 0.83880
_diffrn_reflns_av_R_equivalents 0.0286
_diffrn_reflns_av_sigmaI/netI 0.0514
_diffrn_reflns_limit_h_max 13
_diffrn_reflns_limit_h_min -18
_diffrn_reflns_limit_k_max 18
_diffrn_reflns_limit_k_min -7
_diffrn_reflns_limit_l_max 13
_diffrn_reflns_limit_l_min -4
_diffrn_reflns_number 1893
_diffrn_reflns_theta_full 21.00
_diffrn_reflns_theta_max 35.41
_diffrn_reflns_theta_min 3.57
_exptl_absorpt_coefficient_mu 0.112
_exptl_absorpt_correction_type none
_exptl_crystal_colour purple
_exptl_crystal_density_diffrn 1.329
_exptl_crystal_density_method 'not measured'
_exptl_crystal_description 'trigonal bipyramidal'
_exptl_crystal_F_000 488
_exptl_crystal_size_max 1.50
_exptl_crystal_size_mid 1.00
_exptl_crystal_size_min 1.00
_refine_diff_density_max 0.543
_refine_diff_density_min -1.114
_refine_diff_density_rms 0.146
_refine_ls_abs_structure_details 'Flack H D (1983), Acta Cryst. A39, 876-881'
_refine_ls_abs_structure_Flack 0.00
_refine_ls_extinction_method none
_refine_ls_goodness_of_fit_ref 1.137
_refine_ls_hydrogen_treatment refall
_refine_ls_matrix_type full
_refine_ls_number_parameters 194
_refine_ls_number_reflns 1263
_refine_ls_number_restraints 52
_refine_ls_restrained_S_all 1.117
_refine_ls_R_factor_all 0.0588
_refine_ls_R_factor_gt 0.0399
_refine_ls_shift/su_max 0.003
_refine_ls_shift/su_mean 0.000
_refine_ls_structure_factor_coef Fsqd
_refine_ls_weighting_details 'calc w=1/[\s^2^(Fo^2^)+(0.0232P)^2^+5.9811P] where P=(Fo^2^+2Fc^2^)/3'
_refine_ls_weighting_scheme calc
_refine_ls_wR_factor_gt 0.0697
_refine_ls_wR_factor_ref 0.0757
_reflns_number_gt 1045
_reflns_number_total 1263
_reflns_threshold_expression >2\s(I)
_cod_data_source_file ic5015835_si_002.cif
_cod_data_source_block neutron20K
_cod_depositor_comments 'Adding full bibliography for 4341385--4341388.cif.'
_cod_original_sg_symbol_H-M I4
_cod_database_code 4341388

loop_
_symmetry_equiv_pos_as_xyz
'x, y, z'
'-x, -y, z'
'-y, x, z'
'y, -x, z'
'x+1/2, y+1/2, z+1/2'
'-x+1/2, -y+1/2, z+1/2'
'-y+1/2, x+1/2, z+1/2'
'y+1/2, -x+1/2, z+1/2'

loop_
_atom_site_label
_atom_site_type_symbol
_atom_site_fract_x
_atom_site_fract_y
_atom_site_fract_z
_atom_site_U_iso_or_equiv
_atom_site_adp_type
_atom_site_occupancy
_atom_site_symmetry_multiplicity
_atom_site_calc_flag
_atom_site_refinement_flags
_atom_site_disorder_group
Fe1 Fe 0.0000 0.0000 0.0435(10) 0.0052(5) Uani 0.613(15) 4 d SPD 1
Cl1 Cl 0.0000 0.0000 0.2713(9) 0.0082(5) Uani 0.613(15) 4 d SPD 1
Fe2 Fe 0.0000 0.0000 -0.0373(14) 0.0052(5) Uani 0.387(15) 4 d SPD 2
Cl2 Cl 0.0000 0.0000 -0.2631(13) 0.0082(5) Uani 0.387(15) 4 d SPD 2
N1 N 0.14554(7) 0.03659(7) 0.0000 0.0104(2) Uani 1 1 d . .
C1 C 0.22526(11) -0.02776(11) 0.0020(7) 0.0105(3) Uani 1 1 d . .
C2 C 0.31703(11) 0.02739(11) 0.0020(9) 0.0116(3) Uani 1 1 d . .
H2 H 0.3904(2) -0.0053(3) 0.0017(18) 0.0282(8) Uani 1 1 d . .
C3 C 0.29236(11) 0.12554(11) -0.0016(8) 0.0118(3) Uani 1 1 d . .
H3 H 0.3419(3) 0.1885(3) -0.0095(17) 0.0256(13) Uani 1 1 d . .
C4 C 0.18544(10) 0.13105(11) -0.0013(7) 0.0095(3) Uani 1 1 d . .
C5 C 0.13140(11) 0.21980(11) -0.0026(8) 0.0098(3) Uani 1 1 d U .
C6 C 0.18817(10) 0.31549(8) 0.0011(6) 0.0095(3) Uani 0.700(14) 1 d PGDU 1
C7 C 0.2242(4) 0.3547(3) 0.1252(5) 0.0129(11) Uani 0.700(14) 1 d PGDU 1
C8 C 0.2779(4) 0.4436(3) 0.1249(6) 0.0155(12) Uani 0.700(14) 1 d PGDU 1
C9 C 0.29560(10) 0.49328(9) 0.0004(6) 0.0131(3) Uani 0.700(14) 1 d PGDU 1
C10 C 0.2596(3) 0.4541(2) -0.1236(6) 0.0101(12) Uani 0.700(14) 1 d PGDU 1
C11 C 0.2059(3) 0.3652(2) -0.1233(5) 0.0066(10) Uani 0.700(14) 1 d PGDU 1
H7 H 0.2089(12) 0.3172(8) 0.2228(12) 0.036(3) Uani 0.700(14) 1 d PD 1
H8 H 0.3085(11) 0.4768(14) 0.219(2) 0.040(3) Uani 0.700(14) 1 d PD 1
H9 H 0.3398(3) 0.5608(3) 0.0021(16) 0.0299(9) Uani 0.700(14) 1 d PD 1
H10 H 0.2731(10) 0.4903(13) -0.2205(16) 0.036(3) Uani 0.700(14) 1 d PD 1
H11 H 0.1775(10) 0.3377(11) -0.2208(14) 0.027(2) Uani 0.700(14) 1 d PD 1
C6B C 0.18817(10) 0.31549(8) 0.0011(6) 0.0095(3) Uani 0.300(14) 1 d PD 2
C7B C 0.1985(12) 0.3702(8) 0.1231(7) 0.0129(11) Uani 0.300(14) 1 d PD 2
C8B C 0.2540(13) 0.4580(8) 0.1233(7) 0.0155(12) Uani 0.300(14) 1 d PD 2
C9B C 0.29560(10) 0.49328(9) 0.0004(6) 0.0131(3) Uani 0.300(14) 1 d PD 2
C10B C 0.2798(11) 0.4421(7) -0.1232(6) 0.0101(12) Uani 0.300(14) 1 d PD 2
C11B C 0.2293(11) 0.3513(7) -0.1218(7) 0.0066(10) Uani 0.300(14) 1 d PD 2
H7B H 0.175(3) 0.339(3) 0.222(3) 0.036(3) Uani 0.300(14) 1 d PD 2
H8B H 0.271(4) 0.486(4) 0.230(5) 0.040(3) Uani 0.300(14) 1 d P 2
H9B H 0.3398(3) 0.5608(3) 0.0021(16) 0.0299(9) Uani 0.300(14) 1 d P 2
H10B H 0.304(3) 0.482(4) -0.215(4) 0.036(3) Uani 0.300(14) 1 d PD 2
H11B H 0.209(3) 0.306(2) -0.210(2) 0.027(2) Uani 0.300(14) 1 d PD 2

loop_
_atom_site_aniso_label
_atom_site_aniso_U_11
_atom_site_aniso_U_22
_atom_site_aniso_U_33
_atom_site_aniso_U_23
_atom_site_aniso_U_13
_atom_site_aniso_U_12
Fe1 0.0058(6) 0.0058(6) 0.0040(12) 0.000 0.000 0.000
Cl1 0.0097(7) 0.0097(7) 0.0051(13) 0.000 0.000 0.000
Fe2 0.0058(6) 0.0058(6) 0.0040(12) 0.000 0.000 0.000
Cl2 0.0097(7) 0.0097(7) 0.0051(13) 0.000 0.000 0.000
N1 0.0079(4) 0.0083(4) 0.0150(5) 0.0000(14) -0.0016(15) -0.0003(3)
C1 0.0082(6) 0.0100(6) 0.0132(7) -0.0047(18) -0.0060(18) 0.0000(5)
C2 0.0072(6) 0.0108(6) 0.0168(7) -0.004(2) 0.0007(19) 0.0001(5)
H2 0.0149(14) 0.0244(17) 0.045(2) 0.012(5) -0.002(5) 0.0049(12)
C3 0.0093(7) 0.0103(7) 0.0157(7) 0.000(2) 0.0050(19) -0.0013(5)
H3 0.0208(15) 0.0201(15) 0.036(4) 0.001(3) 0.000(3) -0.0084(12)
C4 0.0073(6) 0.0088(6) 0.0125(6) -0.0015(19) 0.001(2) -0.0015(5)
C5 0.0089(6) 0.0089(6) 0.0114(7) 0.0028(17) -0.0029(18) -0.0010(5)
C6 0.0108(7) 0.0091(6) 0.0086(6) 0.0000(15) 0.0072(15) -0.0014(5)
C7 0.016(3) 0.0139(19) 0.0090(16) 0.0041(15) -0.0080(16) -0.0020(17)
C8 0.020(3) 0.013(2) 0.0143(18) -0.0024(16) -0.0061(17) -0.0013(18)
C9 0.0137(7) 0.0077(6) 0.0180(7) -0.0004(19) -0.003(2) -0.0019(6)
C10 0.011(3) 0.0081(17) 0.0113(16) -0.0002(14) 0.0059(14) 0.0000(18)
C11 0.005(2) 0.0049(16) 0.0098(15) 0.0006(13) 0.0022(14) 0.0028(16)
H7 0.066(8) 0.023(6) 0.018(5) 0.008(4) -0.013(5) -0.006(5)
H8 0.056(8) 0.044(6) 0.019(5) -0.003(4) -0.010(7) -0.034(7)
H9 0.0312(18) 0.0178(15) 0.041(2) 0.008(5) -0.012(5) -0.0087(14)
H10 0.031(7) 0.060(7) 0.018(4) 0.011(4) -0.003(5) -0.035(7)
H11 0.043(5) 0.027(5) 0.013(4) 0.002(4) -0.010(3) -0.013(4)
C6B 0.0108(7) 0.0091(6) 0.0086(6) 0.0000(15) 0.0072(15) -0.0014(5)
C7B 0.016(3) 0.0139(19) 0.0090(16) 0.0041(15) -0.0080(16) -0.0020(17)
C8B 0.020(3) 0.013(2) 0.0143(18) -0.0024(16) -0.0061(17) -0.0013(18)
C9B 0.0137(7) 0.0077(6) 0.0180(7) -0.0004(19) -0.003(2) -0.0019(6)
C10B 0.011(3) 0.0081(17) 0.0113(16) -0.0002(14) 0.0059(14) 0.0000(18)
C11B 0.005(2) 0.0049(16) 0.0098(15) 0.0006(13) 0.0022(14) 0.0028(16)
H7B 0.066(8) 0.023(6) 0.018(5) 0.008(4) -0.013(5) -0.006(5)
H8B 0.056(8) 0.044(6) 0.019(5) -0.003(4) -0.010(7) -0.034(7)
H9B 0.0312(18) 0.0178(15) 0.041(2) 0.008(5) -0.012(5) -0.0087(14)
H10B 0.031(7) 0.060(7) 0.018(4) 0.011(4) -0.003(5) -0.035(7)
H11B 0.043(5) 0.027(5) 0.013(4) 0.002(4) -0.010(3) -0.013(4)

loop_
_atom_type_symbol
_atom_type_description
_atom_type_scat_dispersion_real
_atom_type_scat_dispersion_imag
_atom_type_scat_source
C C 0.0000 0.0000 'International Tables Vol C Tables 4.2.6.8 and 6.1.1.4'
H H 0.0000 0.0000 'International Tables Vol C Tables 4.2.6.8 and 6.1.1.4'
N N 0.0000 0.0000 'International Tables Vol C Tables 4.2.6.8 and 6.1.1.4'
Cl Cl 0.0000 0.0000 'International Tables Vol C Tables 4.2.6.8 and 6.1.1.4'
Fe Fe 0.0000 0.0000 'International Tables Vol C Tables 4.2.6.8 and 6.1.1.4'

loop_
_geom_angle_atom_site_label_1
_geom_angle_atom_site_label_2
_geom_angle_atom_site_label_3
_geom_angle
_geom_angle_site_symmetry_1
_geom_angle_site_symmetry_3
_geom_angle_publ_flag
N1 Fe1 N1 156.5(5) 2 . y
N1 Fe1 N1 87.62(10) 2 4 ?
N1 Fe1 N1 87.62(10) . 4 y
N1 Fe1 N1 87.62(10) 2 3 ?
N1 Fe1 N1 87.62(10) . 3 ?
N1 Fe1 N1 156.5(5) 4 3 ?
N1 Fe1 Cl1 101.8(3) 2 . ?
N1 Fe1 Cl1 101.8(3) . . y
N1 Fe1 Cl1 101.8(3) 4 . ?
N1 Fe1 Cl1 101.8(3) 3 . ?
N1 Fe2 N1 159.7(7) . 2 y
Fe1 Fe2 N1 79.9(4) . 3 ?
N1 Fe2 N1 88.23(13) . 3 ?
N1 Fe2 N1 88.23(13) 2 3 ?
N1 Fe2 N1 88.23(13) . 4 y
N1 Fe2 N1 88.23(13) 2 4 ?
N1 Fe2 N1 159.7(7) 3 4 ?
Fe1 Fe2 Cl2 180.0 . . ?
N1 Fe2 Cl2 100.1(4) . . ?
N1 Fe2 Cl2 100.1(4) 2 . ?
N1 Fe2 Cl2 100.1(4) 3 . ?
N1 Fe2 Cl2 100.1(4) 4 . ?
C1 N1 C4 106.02(11) . . ?
C1 N1 Fe2 126.48(11) . . ?
C4 N1 Fe2 126.23(13) . . ?
C1 N1 Fe1 125.87(14) . . ?
C4 N1 Fe1 126.24(12) . . ?
N1 C1 C5 125.84(13) . 4 ?
N1 C1 C2 110.08(12) . . ?
C5 C1 C2 124.00(14) 4 . ?
C3 C2 C1 106.89(13) . . ?
C3 C2 H2 128.1(2) . . ?
C1 C2 H2 125.0(2) . . ?
C2 C3 C4 107.05(13) . . ?
C2 C3 H3 127.7(3) . . ?
C4 C3 H3 125.1(3) . . ?
N1 C4 C5 125.76(13) . . ?
N1 C4 C3 109.95(12) . . ?
C5 C4 C3 124.28(13) . . ?
C1 C5 C4 124.31(13) 3 . ?
C1 C5 C6 117.59(13) 3 . ?
C4 C5 C6 117.96(13) . . ?
C7 C6 C11 120.0 . . ?
C7 C6 C5 121.5(3) . . ?
C11 C6 C5 118.5(3) . . ?
C6 C7 C8 120.0 . . ?
C6 C7 H7 120.2(8) . . ?
C8 C7 H7 119.8(8) . . ?
C7 C8 C9 120.0 . . ?
C7 C8 H8 122.9(12) . . ?
C9 C8 H8 117.1(12) . . ?
C10 C9 C8 120.0 . . ?
C10 C9 H9 121.2(8) . . ?
C8 C9 H9 118.8(8) . . ?
C9 C10 C11 120.0 . . ?
C9 C10 H10 121.4(9) . . ?
C11 C10 H10 118.6(9) . . ?
C10 C11 C6 120.0 . . ?
C10 C11 H11 118.2(8) . . ?
C6 C11 H11 121.7(8) . . ?
C8B C7B H7B 119(2) . . ?
C7B C8B H8B 113(2) . . ?
C11B C10B H10B 126(3) . . ?
C10B C11B H11 114.1(10) . . ?
C10B C11B H11B 127.2(16) . . ?

loop_
_geom_bond_atom_site_label_1
_geom_bond_atom_site_label_2
_geom_bond_distance
_geom_bond_site_symmetry_2
_geom_bond_publ_flag
Fe1 Fe2 0.782(7) . y
Fe1 N1 2.066(2) 2 ?
Fe1 N1 2.066(2) . y
Fe1 N1 2.066(2) 4 ?
Fe1 N1 2.066(2) 3 ?
Fe1 Cl1 2.208(8) . y
Fe2 N1 2.054(3) . y
Fe2 N1 2.054(3) 2 ?
Fe2 N1 2.054(3) 3 ?
Fe2 N1 2.054(3) 4 ?
Fe2 Cl2 2.188(12) . y
N1 C1 1.3807(17) . ?
N1 C4 1.3820(17) . ?
C1 C5 1.399(2) 4 ?
C1 C2 1.443(2) . ?
C2 C3 1.364(2) . ?
C2 H2 1.083(3) . ?
C3 C4 1.443(2) . ?
C3 H3 1.082(4) . ?
C4 C5 1.400(2) . ?
C5 C1 1.399(2) 3 ?
C5 C6 1.4998(18) . ?
C6 C7 1.3997 . ?
C6 C11 1.3998 . ?
C7 C8 1.3997 . ?
C7 H7 1.092(9) . ?
C8 C9 1.3997 . ?
C8 H8 1.095(19) . ?
C9 C10 1.3997 . ?
C9 H9 1.087(3) . ?
C10 C11 1.3997 . ?
C10 H10 1.073(14) . ?
C11 H11 1.085(12) . ?
C11 H11B 1.161(17) . ?
C7B C8B 1.400(2) . ?
C7B H7B 1.089(12) . ?
C8B H8B 1.12(5) . ?
C10B C11B 1.400(2) . ?
C10B H10B 1.088(12) . ?
C11B H11B 1.086(11) . ?
